data_4036025
loop_
_publ_author_name
'Bandi, Vijayalakshmi'
'Kavala, Veerababurao'
'Konala, Ashok'
'Hsu, Che-Hao'
'Villuri, Bharath Kumar'
'Reddy, Sabbasani Rajasekhara'
'Lin, LiChun'
'Kuo, Chun-Wei'
'Yao, Ching-Fa'

_publ_section_title
;
 Synthesis of Polysubstituted Cyclopentene and Cyclopenta[ b]carbazole
 Analogues from Unsymmetrical 4-Arylidene-3,6-diarylhex-2-en-5-ynal and
 Indole Derivatives via an Iodine Mediated Electrocyclization Reaction.
;
_journal_issue 6
_journal_name_full 'The Journal of organic chemistry'
_journal_page_first 3036
_journal_page_last 3044
_journal_paper_doi 10.1021/acs.joc.8b02168
_journal_volume 84
_journal_year 2019
_chemical_formula_moiety 'C42 H30 Br2 N2'
_chemical_formula_sum 'C42 H30 Br2 N2'
_chemical_formula_weight 722.50
_space_group_IT_number 2
_space_group_name_Hall '-P 1'
_space_group_name_H-M_alt 'P -1'
_symmetry_cell_setting triclinic
_symmetry_space_group_name_H-M 'P -1'
_atom_sites_solution_hydrogens geom
_atom_sites_solution_primary direct
_atom_sites_solution_secondary difmap
_audit_creation_method SHELXL-97
_cell_angle_alpha 80.4220(10)
_cell_angle_beta 80.6500(10)
_cell_angle_gamma 89.9930(10)
_cell_formula_units_Z 2
_cell_length_a 9.4052(4)
_cell_length_b 12.5506(5)
_cell_length_c 16.5291(7)
_cell_measurement_reflns_used 9983
_cell_measurement_temperature 200(2)
_cell_measurement_theta_max 24.19
_cell_measurement_theta_min 2.347
_cell_volume 1897.62(14)
_computing_molecular_graphics 'Ortep-3 for Windows (Farrugia, 1997)'
_computing_publication_material 'WinGX publication routines (Farrugia, 2005)'
_computing_structure_refinement 'SHELXL-2014/7 (Sheldrick, 2014)'
_computing_structure_solution 'SHELXL-2014/7 (Sheldrick, 2014)'
_diffrn_ambient_temperature 200(2)
_diffrn_measured_fraction_theta_full 0.998
_diffrn_measured_fraction_theta_max 0.998
_diffrn_measurement_device_type 'D8 Venture'
_diffrn_radiation_monochromator graphite
_diffrn_radiation_source 'fine-focus sealed tube'
_diffrn_radiation_type MoK\a
_diffrn_radiation_wavelength 0.71073
_diffrn_reflns_av_R_equivalents 0.0677
_diffrn_reflns_av_sigmaI/netI 0.0348
_diffrn_reflns_limit_h_max 11
_diffrn_reflns_limit_h_min -11
_diffrn_reflns_limit_k_max 14
_diffrn_reflns_limit_k_min -14
_diffrn_reflns_limit_l_max 19
_diffrn_reflns_limit_l_min -19
_diffrn_reflns_number 67740
_diffrn_reflns_theta_full 25.04
_diffrn_reflns_theta_max 25.04
_diffrn_reflns_theta_min 2.24
_exptl_absorpt_coefficient_mu 2.165
_exptl_absorpt_correction_T_max 0.9580
_exptl_absorpt_correction_T_min 0.5264
_exptl_absorpt_correction_type multi-scan
_exptl_absorpt_process_details SADABS
_exptl_crystal_colour colorless
_exptl_crystal_density_diffrn 1.264
_exptl_crystal_density_method 'not measured'
_exptl_crystal_description prism
_exptl_crystal_F_000 732
_exptl_crystal_size_max 0.34
_exptl_crystal_size_mid 0.04
_exptl_crystal_size_min 0.02
_platon_squeeze_details
;
;
_refine_diff_density_max 0.222
_refine_diff_density_min -0.562
_refine_diff_density_rms 0.057
_refine_ls_extinction_method none
_refine_ls_goodness_of_fit_ref 1.082
_refine_ls_hydrogen_treatment constr
_refine_ls_matrix_type full
_refine_ls_number_parameters 416
_refine_ls_number_reflns 6691
_refine_ls_number_restraints 0
_refine_ls_restrained_S_all 1.082
_refine_ls_R_factor_all 0.0526
_refine_ls_R_factor_gt 0.0374
_refine_ls_shift/su_max 0.001
_refine_ls_shift/su_mean 0.000
_refine_ls_structure_factor_coef Fsqd
_refine_ls_weighting_details 'calc w=1/[\s^2^(Fo^2^)+(0.0517P)^2^+0.0245P] where P=(Fo^2^+2Fc^2^)/3'
_refine_ls_weighting_scheme calc
_refine_ls_wR_factor_gt 0.0906
_refine_ls_wR_factor_ref 0.0971
_reflns_number_gt 5124
_reflns_number_total 6691
_reflns_threshold_expression >2sigma(I)
_cod_data_source_file jo8b02168_si_002.cif
_cod_data_source_block d20250
_cod_original_cell_volume 1897.63(14)
_cod_database_code 4036025

loop_
_symmetry_equiv_pos_as_xyz
'x, y, z'
'-x, -y, -z'

loop_
_atom_site_label
_atom_site_type_symbol
_atom_site_fract_x
_atom_site_fract_y
_atom_site_fract_z
_atom_site_U_iso_or_equiv
_atom_site_adp_type
_atom_site_occupancy
_atom_site_symmetry_multiplicity
_atom_site_calc_flag
_atom_site_refinement_flags
C1 C 0.6681(3) 0.88282(19) 0.23709(15) 0.0337(6) Uani 1 1 d .
C2 C 0.6365(3) 0.9760(2) 0.18474(16) 0.0397(7) Uani 1 1 d .
H2 H 0.7115 1.0152 0.1457 0.048 Uiso 1 1 calc R
C3 C 0.4977(3) 1.0114(2) 0.18935(16) 0.0398(7) Uani 1 1 d .
H3 H 0.4751 1.0750 0.1543 0.048 Uiso 1 1 calc R
C4 C 0.3908(3) 0.95085(19) 0.24721(15) 0.0328(6) Uani 1 1 d .
C5 C 0.4222(3) 0.85731(18) 0.30122(14) 0.0277(5) Uani 1 1 d .
C6 C 0.5644(3) 0.82328(19) 0.29593(15) 0.0307(6) Uani 1 1 d .
H6 H 0.5889 0.7611 0.3317 0.037 Uiso 1 1 calc R
C7 C 0.2859(3) 0.81519(18) 0.34947(14) 0.0273(5) Uani 1 1 d .
C8 C 0.1841(3) 0.88271(19) 0.32284(15) 0.0326(6) Uani 1 1 d .
H8 H 0.0839 0.8743 0.3438 0.039 Uiso 1 1 calc R
C9 C 0.2538(3) 0.71350(17) 0.41118(14) 0.0254(5) Uani 1 1 d .
H9 H 0.1484 0.7127 0.4338 0.030 Uiso 1 1 calc R
C10 C 0.2825(3) 0.60732(17) 0.37514(14) 0.0247(5) Uani 1 1 d .
H10 H 0.3810 0.6140 0.3408 0.030 Uiso 1 1 calc R
C11 C 0.1770(3) 0.58807(18) 0.32030(15) 0.0275(5) Uani 1 1 d .
C12 C 0.0503(3) 0.52987(19) 0.34151(16) 0.0339(6) Uani 1 1 d .
H12 H 0.0146 0.4915 0.3956 0.041 Uiso 1 1 calc R
C13 C 0.0615(3) 0.5983(2) 0.20670(16) 0.0351(6) Uani 1 1 d .
C14 C 0.0363(3) 0.6288(2) 0.12535(18) 0.0452(7) Uani 1 1 d .
H14 H -0.0475 0.6035 0.1083 0.054 Uiso 1 1 calc R
C15 C 0.1353(3) 0.6961(2) 0.07071(17) 0.0460(7) Uani 1 1 d .
H15 H 0.1208 0.7187 0.0150 0.055 Uiso 1 1 calc R
C16 C 0.2580(3) 0.7315(2) 0.09718(16) 0.0393(6) Uani 1 1 d .
C17 C 0.2867(3) 0.70211(19) 0.17688(15) 0.0331(6) Uani 1 1 d .
H17 H 0.3715 0.7275 0.1928 0.040 Uiso 1 1 calc R
C18 C 0.1861(3) 0.63353(18) 0.23356(15) 0.0277(5) Uani 1 1 d .
C19 C 0.2876(2) 0.52411(17) 0.45375(14) 0.0244(5) Uani 1 1 d .
C20 C 0.2712(2) 0.40682(17) 0.45599(14) 0.0250(5) Uani 1 1 d .
C21 C 0.3019(3) 0.36319(18) 0.38253(15) 0.0287(5) Uani 1 1 d .
H21 H 0.3352 0.4096 0.3314 0.034 Uiso 1 1 calc R
C22 C 0.2846(3) 0.25409(19) 0.38333(16) 0.0329(6) Uani 1 1 d .
H22 H 0.3079 0.2266 0.3328 0.039 Uiso 1 1 calc R
C23 C 0.2338(3) 0.18306(18) 0.45642(16) 0.0319(6) Uani 1 1 d .
C24 C 0.2104(4) 0.0644(2) 0.45603(19) 0.0492(8) Uani 1 1 d .
H24A H 0.1343 0.0549 0.4236 0.074 Uiso 1 1 calc R
H24B H 0.1816 0.0267 0.5133 0.074 Uiso 1 1 calc R
H24C H 0.3000 0.0345 0.4310 0.074 Uiso 1 1 calc R
C25 C 0.2060(3) 0.22623(19) 0.52904(16) 0.0339(6) Uani 1 1 d .
H25 H 0.1735 0.1794 0.5801 0.041 Uiso 1 1 calc R
C26 C 0.2240(3) 0.33589(18) 0.52949(15) 0.0309(6) Uani 1 1 d .
H26 H 0.2040 0.3627 0.5805 0.037 Uiso 1 1 calc R
C27 C 0.3169(2) 0.57583(17) 0.51496(14) 0.0250(5) Uani 1 1 d .
C28 C 0.3399(3) 0.53513(18) 0.59706(15) 0.0274(5) Uani 1 1 d .
C29 C 0.3568(3) 0.52142(19) 0.66891(15) 0.0291(5) Uani 1 1 d .
C30 C 0.3630(3) 0.52159(19) 0.75446(15) 0.0298(5) Uani 1 1 d .
C31 C 0.3717(3) 0.4286(2) 0.81171(16) 0.0411(7) Uani 1 1 d .
H31 H 0.3776 0.3603 0.7940 0.049 Uiso 1 1 calc R
C32 C 0.3718(4) 0.4348(3) 0.89541(18) 0.0543(8) Uani 1 1 d .
H32 H 0.3776 0.3710 0.9345 0.065 Uiso 1 1 calc R
C33 C 0.3636(4) 0.5338(3) 0.92070(19) 0.0603(9) Uani 1 1 d .
H33 H 0.3650 0.5384 0.9774 0.072 Uiso 1 1 calc R
C34 C 0.3534(4) 0.6258(3) 0.8647(2) 0.0683(10) Uani 1 1 d .
H34 H 0.3455 0.6937 0.8831 0.082 Uiso 1 1 calc R
C35 C 0.3546(4) 0.6210(2) 0.78205(18) 0.0507(8) Uani 1 1 d .
H35 H 0.3496 0.6857 0.7436 0.061 Uiso 1 1 calc R
C36 C 0.3336(3) 0.69829(17) 0.48679(14) 0.0249(5) Uani 1 1 d .
H36 H 0.4381 0.7170 0.4664 0.030 Uiso 1 1 calc R
C37 C 0.2787(3) 0.76549(18) 0.55272(14) 0.0267(5) Uani 1 1 d .
C38 C 0.1372(3) 0.75624(19) 0.59307(16) 0.0346(6) Uani 1 1 d .
H38 H 0.0718 0.7085 0.5778 0.042 Uiso 1 1 calc R
C39 C 0.0893(3) 0.8154(2) 0.65539(17) 0.0420(7) Uani 1 1 d .
H39 H -0.0078 0.8076 0.6830 0.050 Uiso 1 1 calc R
C40 C 0.1835(3) 0.8860(2) 0.67724(18) 0.0440(7) Uani 1 1 d .
H40 H 0.1511 0.9267 0.7199 0.053 Uiso 1 1 calc R
C41 C 0.3234(3) 0.8972(2) 0.63742(18) 0.0445(7) Uani 1 1 d .
H41 H 0.3879 0.9458 0.6525 0.053 Uiso 1 1 calc R
C42 C 0.3716(3) 0.83742(19) 0.57479(16) 0.0359(6) Uani 1 1 d .
H42 H 0.4687 0.8460 0.5471 0.043 Uiso 1 1 calc R
N1 N 0.2452(2) 0.96471(16) 0.26162(13) 0.0376(5) Uani 1 1 d .
N2 N -0.0188(2) 0.53417(18) 0.27411(14) 0.0395(5) Uani 1 1 d .
Br1 Br 0.86129(3) 0.83520(2) 0.225596(18) 0.04827(11) Uani 1 1 d .
Br2 Br 0.39080(4) 0.82902(3) 0.020052(18) 0.06214(13) Uani 1 1 d .
H1' H 0.2091 1.0139 0.2206 0.075 Uiso 1 1 d R
H2' H -0.1096 0.4987 0.2742 0.075 Uiso 1 1 d R

loop_
_atom_site_aniso_label
_atom_site_aniso_U_11
_atom_site_aniso_U_22
_atom_site_aniso_U_33
_atom_site_aniso_U_23
_atom_site_aniso_U_13
_atom_site_aniso_U_12
C1 0.0401(16) 0.0339(14) 0.0277(14) -0.0095(11) -0.0031(12) -0.0056(11)
C2 0.0520(19) 0.0388(15) 0.0252(14) -0.0034(11) 0.0010(13) -0.0122(13)
C3 0.060(2) 0.0282(13) 0.0288(14) 0.0007(11) -0.0046(13) -0.0052(13)
C4 0.0446(17) 0.0269(13) 0.0267(13) -0.0033(10) -0.0066(12) 0.0001(11)
C5 0.0363(15) 0.0236(12) 0.0243(13) -0.0050(10) -0.0071(11) -0.0006(10)
C6 0.0406(16) 0.0274(12) 0.0255(13) -0.0060(10) -0.0074(11) -0.0031(11)
C7 0.0339(14) 0.0246(12) 0.0243(13) -0.0047(10) -0.0072(11) -0.0005(10)
C8 0.0350(15) 0.0321(13) 0.0306(14) -0.0033(11) -0.0067(11) 0.0016(11)
C9 0.0282(13) 0.0248(12) 0.0233(12) -0.0039(9) -0.0048(10) -0.0016(10)
C10 0.0284(13) 0.0240(11) 0.0203(12) -0.0010(9) -0.0030(10) -0.0034(10)
C11 0.0289(14) 0.0280(12) 0.0262(13) -0.0065(10) -0.0042(10) -0.0004(10)
C12 0.0372(15) 0.0323(13) 0.0313(14) -0.0036(11) -0.0053(12) -0.0022(11)
C13 0.0322(15) 0.0419(15) 0.0354(15) -0.0145(12) -0.0098(12) 0.0071(11)
C14 0.0393(17) 0.0602(18) 0.0441(18) -0.0214(15) -0.0177(14) 0.0148(14)
C15 0.059(2) 0.0552(18) 0.0273(15) -0.0101(13) -0.0139(14) 0.0159(15)
C16 0.0531(18) 0.0403(15) 0.0241(14) -0.0047(11) -0.0058(13) 0.0068(13)
C17 0.0397(16) 0.0340(14) 0.0269(14) -0.0063(11) -0.0079(11) 0.0020(11)
C18 0.0323(14) 0.0270(12) 0.0259(13) -0.0082(10) -0.0068(11) 0.0041(10)
C19 0.0276(13) 0.0229(12) 0.0208(12) -0.0002(9) -0.0023(10) 0.0002(9)
C20 0.0247(13) 0.0252(12) 0.0251(13) -0.0027(10) -0.0057(10) 0.0003(10)
C21 0.0319(14) 0.0269(13) 0.0254(13) -0.0006(10) -0.0031(11) -0.0012(10)
C22 0.0358(15) 0.0336(14) 0.0320(14) -0.0124(11) -0.0067(12) 0.0046(11)
C23 0.0339(15) 0.0245(12) 0.0383(15) -0.0034(11) -0.0107(12) 0.0013(10)
C24 0.069(2) 0.0279(14) 0.0529(19) -0.0065(13) -0.0158(16) -0.0001(13)
C25 0.0380(15) 0.0304(13) 0.0300(14) 0.0020(11) -0.0033(12) -0.0028(11)
C26 0.0348(15) 0.0282(13) 0.0288(14) -0.0050(10) -0.0027(11) 0.0004(11)
C27 0.0265(13) 0.0246(12) 0.0222(12) -0.0005(9) -0.0031(10) -0.0004(10)
C28 0.0288(14) 0.0238(12) 0.0288(14) -0.0036(10) -0.0029(11) -0.0011(10)
C29 0.0281(14) 0.0329(13) 0.0252(14) -0.0021(10) -0.0036(11) -0.0008(10)
C30 0.0275(14) 0.0358(14) 0.0246(13) -0.0010(11) -0.0042(10) 0.0001(10)
C31 0.0460(17) 0.0446(15) 0.0311(15) -0.0017(12) -0.0070(13) 0.0010(13)
C32 0.060(2) 0.067(2) 0.0322(16) 0.0066(15) -0.0109(15) 0.0043(16)
C33 0.077(2) 0.082(2) 0.0266(16) -0.0156(16) -0.0136(16) 0.0096(19)
C34 0.100(3) 0.067(2) 0.046(2) -0.0262(18) -0.0199(19) 0.010(2)
C35 0.073(2) 0.0479(17) 0.0325(16) -0.0075(13) -0.0117(15) 0.0055(15)
C36 0.0259(13) 0.0263(12) 0.0216(12) -0.0031(9) -0.0018(10) -0.0016(10)
C37 0.0315(14) 0.0258(12) 0.0236(12) -0.0038(10) -0.0068(10) 0.0018(10)
C38 0.0362(15) 0.0320(13) 0.0362(15) -0.0095(11) -0.0037(12) -0.0031(11)
C39 0.0431(17) 0.0448(16) 0.0375(16) -0.0122(13) 0.0009(13) 0.0032(13)
C40 0.055(2) 0.0409(15) 0.0406(17) -0.0193(13) -0.0082(14) 0.0119(14)
C41 0.0520(19) 0.0377(15) 0.0525(18) -0.0221(13) -0.0190(15) 0.0009(13)
C42 0.0349(15) 0.0356(14) 0.0396(16) -0.0107(12) -0.0087(12) -0.0025(11)
N1 0.0482(15) 0.0312(11) 0.0313(12) 0.0055(9) -0.0108(11) 0.0059(10)
N2 0.0310(12) 0.0482(13) 0.0412(14) -0.0110(11) -0.0084(11) -0.0069(10)
Br1 0.03816(18) 0.0593(2) 0.04550(19) -0.01234(14) 0.00206(13) -0.00133(13)
Br2 0.0898(3) 0.0615(2) 0.02810(17) 0.00472(14) -0.00163(16) -0.01041(18)

loop_
_atom_type_symbol
_atom_type_description
_atom_type_scat_dispersion_real
_atom_type_scat_dispersion_imag
_atom_type_scat_source
C C 0.0033 0.0016 'International Tables Vol C Tables 4.2.6.8 and 6.1.1.4'
H H 0.0000 0.0000 'International Tables Vol C Tables 4.2.6.8 and 6.1.1.4'
N N 0.0061 0.0033 'International Tables Vol C Tables 4.2.6.8 and 6.1.1.4'
O O 0.0106 0.0060 'International Tables Vol C Tables 4.2.6.8 and 6.1.1.4'
Br Br -0.2901 2.4595 'International Tables Vol C Tables 4.2.6.8 and 6.1.1.4'

loop_
_geom_angle_atom_site_label_1
_geom_angle_atom_site_label_2
_geom_angle_atom_site_label_3
_geom_angle
C6 C1 C2 122.6(3)
C6 C1 Br1 118.8(2)
C2 C1 Br1 118.59(19)
C3 C2 C1 120.5(2)
C3 C2 H2 119.8
C1 C2 H2 119.8
C2 C3 C4 117.8(2)
C2 C3 H3 121.1
C4 C3 H3 121.1
N1 C4 C3 129.6(2)
N1 C4 C5 108.2(2)
C3 C4 C5 122.2(3)
C6 C5 C4 119.1(2)
C6 C5 C7 134.5(2)
C4 C5 C7 106.3(2)
C1 C6 C5 117.9(2)
C1 C6 H6 121.0
C5 C6 H6 121.0
C8 C7 C5 106.2(2)
C8 C7 C9 124.3(2)
C5 C7 C9 129.3(2)
C7 C8 N1 111.0(2)
C7 C8 H8 124.5
N1 C8 H8 124.5
C7 C9 C36 117.27(18)
C7 C9 C10 115.14(19)
C36 C9 C10 103.55(18)
C7 C9 H9 106.7
C36 C9 H9 106.7
C10 C9 H9 106.7
C11 C10 C19 118.25(18)
C11 C10 C9 112.13(19)
C19 C10 C9 102.07(17)
C11 C10 H10 108.0
C19 C10 H10 108.0
C9 C10 H10 108.0
C12 C11 C18 105.7(2)
C12 C11 C10 128.2(2)
C18 C11 C10 126.0(2)
C11 C12 N2 110.7(2)
C11 C12 H12 124.6
N2 C12 H12 124.6
N2 C13 C14 130.9(2)
N2 C13 C18 106.9(2)
C14 C13 C18 122.2(2)
C15 C14 C13 118.2(3)
C15 C14 H14 120.9
C13 C14 H14 120.9
C14 C15 C16 119.7(3)
C14 C15 H15 120.1
C16 C15 H15 120.1
C17 C16 C15 123.4(3)
C17 C16 Br2 118.0(2)
C15 C16 Br2 118.5(2)
C16 C17 C18 117.5(2)
C16 C17 H17 121.3
C18 C17 H17 121.3
C17 C18 C13 118.9(2)
C17 C18 C11 133.5(2)
C13 C18 C11 107.5(2)
C27 C19 C20 128.0(2)
C27 C19 C10 109.15(18)
C20 C19 C10 122.72(19)
C26 C20 C21 117.6(2)
C26 C20 C19 122.1(2)
C21 C20 C19 120.3(2)
C22 C21 C20 121.0(2)
C22 C21 H21 119.5
C20 C21 H21 119.5
C21 C22 C23 121.6(2)
C21 C22 H22 119.2
C23 C22 H22 119.2
C25 C23 C22 117.1(2)
C25 C23 C24 121.7(2)
C22 C23 C24 121.1(2)
C23 C24 H24A 109.5
C23 C24 H24B 109.5
H24A C24 H24B 109.5
C23 C24 H24C 109.5
H24A C24 H24C 109.5
H24B C24 H24C 109.5
C23 C25 C26 122.0(2)
C23 C25 H25 119.0
C26 C25 H25 119.0
C25 C26 C20 120.6(2)
C25 C26 H26 119.7
C20 C26 H26 119.7
C19 C27 C28 130.9(2)
C19 C27 C36 112.23(19)
C28 C27 C36 116.78(19)
C29 C28 C27 167.1(2)
C28 C29 C30 170.2(3)
C31 C30 C35 118.7(2)
C31 C30 C29 123.6(2)
C35 C30 C29 117.6(2)
C30 C31 C32 120.4(3)
C30 C31 H31 119.8
C32 C31 H31 119.8
C33 C32 C31 119.6(3)
C33 C32 H32 120.2
C31 C32 H32 120.2
C34 C33 C32 120.3(3)
C34 C33 H33 119.8
C32 C33 H33 119.8
C33 C34 C35 120.7(3)
C33 C34 H34 119.7
C35 C34 H34 119.7
C34 C35 C30 120.3(3)
C34 C35 H35 119.9
C30 C35 H35 119.9
C37 C36 C27 115.26(18)
C37 C36 C9 114.84(19)
C27 C36 C9 100.93(17)
C37 C36 H36 108.5
C27 C36 H36 108.5
C9 C36 H36 108.5
C38 C37 C42 118.5(2)
C38 C37 C36 121.6(2)
C42 C37 C36 119.9(2)
C37 C38 C39 121.1(2)
C37 C38 H38 119.4
C39 C38 H38 119.4
C40 C39 C38 119.7(3)
C40 C39 H39 120.1
C38 C39 H39 120.1
C41 C40 C39 120.0(2)
C41 C40 H40 120.0
C39 C40 H40 120.0
C40 C41 C42 120.2(2)
C40 C41 H41 119.9
C42 C41 H41 119.9
C37 C42 C41 120.4(2)
C37 C42 H42 119.8
C41 C42 H42 119.8
C4 N1 C8 108.4(2)
C4 N1 H1' 115.4
C8 N1 H1' 134.0
C12 N2 C13 109.1(2)
C12 N2 H2' 125.4
C13 N2 H2' 125.5

loop_
_geom_bond_atom_site_label_1
_geom_bond_atom_site_label_2
_geom_bond_distance
C1 C6 1.381(3)
C1 C2 1.397(4)
C1 Br1 1.902(3)
C2 C3 1.374(4)
C2 H2 0.9500
C3 C4 1.396(4)
C3 H3 0.9500
C4 N1 1.367(3)
C4 C5 1.414(3)
C5 C6 1.398(4)
C5 C7 1.444(3)
C6 H6 0.9500
C7 C8 1.357(3)
C7 C9 1.492(3)
C8 N1 1.370(3)
C8 H8 0.9500
C9 C36 1.545(3)
C9 C10 1.554(3)
C9 H9 1.0000
C10 C11 1.494(3)
C10 C19 1.533(3)
C10 H10 1.0000
C11 C12 1.362(3)
C11 C18 1.441(3)
C12 N2 1.372(3)
C12 H12 0.9500
C13 N2 1.374(3)
C13 C14 1.394(4)
C13 C18 1.414(3)
C14 C15 1.368(4)
C14 H14 0.9500
C15 C16 1.396(4)
C15 H15 0.9500
C16 C17 1.378(4)
C16 Br2 1.910(3)
C17 C18 1.399(3)
C17 H17 0.9500
C19 C27 1.353(3)
C19 C20 1.474(3)
C20 C26 1.389(3)
C20 C21 1.402(3)
C21 C22 1.377(3)
C21 H21 0.9500
C22 C23 1.392(3)
C22 H22 0.9500
C23 C25 1.385(4)
C23 C24 1.506(3)
C24 H24A 0.9800
C24 H24B 0.9800
C24 H24C 0.9800
C25 C26 1.388(3)
C25 H25 0.9500
C26 H26 0.9500
C27 C28 1.419(3)
C27 C36 1.530(3)
C28 C29 1.208(3)
C29 C30 1.425(3)
C30 C31 1.386(3)
C30 C35 1.396(4)
C31 C32 1.399(4)
C31 H31 0.9500
C32 C33 1.373(4)
C32 H32 0.9500
C33 C34 1.369(5)
C33 H33 0.9500
C34 C35 1.375(4)
C34 H34 0.9500
C35 H35 0.9500
C36 C37 1.513(3)
C36 H36 1.0000
C37 C38 1.384(3)
C37 C42 1.388(3)
C38 C39 1.386(4)
C38 H38 0.9500
C39 C40 1.382(4)
C39 H39 0.9500
C40 C41 1.368(4)
C40 H40 0.9500
C41 C42 1.395(4)
C41 H41 0.9500
C42 H42 0.9500
N1 H1' 0.9443
N2 H2' 0.9630

loop_
_platon_squeeze_void_nr
_platon_squeeze_void_average_x
_platon_squeeze_void_average_y
_platon_squeeze_void_average_z
_platon_squeeze_void_volume
_platon_squeeze_void_count_electrons
1 0.000 -0.001 0.000 368.2 66.8
